data_4036975
loop_
_publ_author_name
'Davies, Stephen G.'
'Figuccia, Aude L. A.'
'Fletcher Paul, Ai M.'
'Roberts, M.'
'Thomson, James E.'

_publ_section_title
;
 Asymmetric Syntheses of (-)-ADMJ and (+)-ADANJ: 2-Deoxy-2-amino Analogues
 of (-)-1-Deoxymannojirimycin and (+)-1-Deoxyallonojirimycin.
;
_journal_issue 15
_journal_name_full 'The Journal of organic chemistry'
_journal_page_first 6481
_journal_page_last 6495
_journal_paper_doi 10.1021/acs.joc.6b01107
_journal_volume 81
_journal_year 2016
_chemical_absolute_configuration ad
_chemical_formula_moiety 'C36 H52 N2 O5 S1 Si1'
_chemical_formula_sum 'C36 H52 N2 O5 S Si'
_chemical_formula_weight 652.97
_space_group_IT_number 19
_space_group_name_Hall 'P 2ac 2ab'
_space_group_name_H-M_alt 'P 21 21 21'
_symmetry_cell_setting orthorhombic
_symmetry_space_group_name_Hall 'P 2ac 2ab'
_symmetry_space_group_name_H-M 'P 21 21 21'
_atom_sites_solution_hydrogens difmap
_atom_sites_solution_primary direct
_cell_angle_alpha 90
_cell_angle_beta 90
_cell_angle_gamma 90
_cell_formula_units_Z 8
_cell_length_a 14.6607(2)
_cell_length_b 15.61716(19)
_cell_length_c 31.7110(4)
_cell_measurement_reflns_used 0
_cell_measurement_temperature 150
_cell_measurement_theta_max 0
_cell_measurement_theta_min 0
_cell_volume 7260.50(16)
_computing_cell_refinement 'CrysAlis, (Oxford Diffraction, 2002)'
_computing_data_collection 'SuperNova, (Oxford Diffraction, 2010)'
_computing_data_reduction 'CrysAlis, (Oxford Diffraction, 2002)'
_computing_molecular_graphics 'CAMERON (Watkin et al., 1996)'
_computing_publication_material 'CRYSTALS (Betteridge et al., 2003)'
_computing_structure_refinement 'CRYSTALS (Betteridge et al., 2003)'
_computing_structure_solution 'SIR92 (Altomare et al., 1994)'
_diffrn_ambient_temperature 150
_diffrn_measured_fraction_theta_full 0.999
_diffrn_measured_fraction_theta_max 0.994
_diffrn_measurement_device Area
_diffrn_measurement_device_type 'Oxford Diffraction SuperNova'
_diffrn_measurement_method \w/2\q
_diffrn_radiation_monochromator graphite
_diffrn_radiation_type 'Cu K\a'
_diffrn_radiation_wavelength 1.54180
_diffrn_reflns_av_R_equivalents 0.033
_diffrn_reflns_limit_h_max 18
_diffrn_reflns_limit_h_min -18
_diffrn_reflns_limit_k_max 19
_diffrn_reflns_limit_k_min -18
_diffrn_reflns_limit_l_max 39
_diffrn_reflns_limit_l_min -40
_diffrn_reflns_number 76336
_diffrn_reflns_theta_full 75.211
_diffrn_reflns_theta_max 76.746
_diffrn_reflns_theta_min 3.154
_diffrn_standards_number 0
_exptl_absorpt_coefficient_mu 1.441
_exptl_absorpt_correction_type none
_exptl_crystal_colour colourless
_exptl_crystal_density_diffrn 1.195
_exptl_crystal_density_method 'not measured'
_exptl_crystal_description plate
_exptl_crystal_F_000 2816
_exptl_crystal_size_max 0.200
_exptl_crystal_size_mid 0.200
_exptl_crystal_size_min 0.100
_refine_diff_density_max 0.50
_refine_diff_density_min -0.33
_refine_ls_abs_structure_details 'Flack (1983), 6839 Friedel-pairs'
_refine_ls_abs_structure_Flack -0.004(9)
_refine_ls_extinction_method None
_refine_ls_goodness_of_fit_ref 1.0003
_refine_ls_hydrogen_treatment constr
_refine_ls_matrix_type full
_refine_ls_number_parameters 812
_refine_ls_number_reflns 15107
_refine_ls_number_restraints 0
_refine_ls_R_factor_all 0.0367
_refine_ls_R_factor_gt 0.0351
_refine_ls_shift/su_max 0.0018227
_refine_ls_shift/su_mean 0.0000517
_refine_ls_structure_factor_coef Fsqd
_refine_ls_weighting_details
;
 Method= Modified Sheldrick 
 w=1/[\s^2^(F^2^) + ( 0.05P)^2^ + 2.47P] 
 ,where P=(max(Fo^2^,0) + 2Fc^2^)/3 
;
_refine_ls_weighting_scheme calc
_refine_ls_wR_factor_all 0.0916
_refine_ls_wR_factor_gt 0.0900
_refine_ls_wR_factor_ref 0.0916
_reflns_limit_h_max 18
_reflns_limit_h_min -18
_reflns_limit_k_max 19
_reflns_limit_k_min 0
_reflns_limit_l_max 40
_reflns_limit_l_min 0
_reflns_number_gt 14545
_reflns_number_total 15165
_reflns_threshold_expression I>2.0\s(I)
_oxford_diffrn_Wilson_B_factor 2.55
_oxford_diffrn_Wilson_scale 0.09
_oxford_refine_ls_r_factor_ref 0.0367
_oxford_refine_ls_scale 3.69(2)
_oxford_reflns_number_all 15107
_oxford_reflns_threshold_expression_ref I>-3.0\s(I)
_cod_data_source_file jo6b01107_si_002.cif
_cod_data_source_block 69
_cod_original_cell_volume 7260.51(16)
_cod_original_formula_sum 'C36 H52 N2 O5 S1 Si1'
_cod_database_code 4036975

loop_
_symmetry_equiv_pos_as_xyz
x,y,z
x+1/2,-y+1/2,-z
-x,y+1/2,-z+1/2
-x+1/2,-y,z+1/2

loop_
_atom_site_label
_atom_site_type_symbol
_atom_site_fract_x
_atom_site_fract_y
_atom_site_fract_z
_atom_site_U_iso_or_equiv
_atom_site_occupancy
_atom_site_adp_type
_atom_site_refinement_flags_posn
S1 S 0.53279(3) 0.43451(2) 0.692785(12) 0.0243 1.0000 Uani .
O2 O 0.57182(9) 0.35078(8) 0.69715(4) 0.0316 1.0000 Uani .
O3 O 0.59164(8) 0.50777(8) 0.69151(4) 0.0333 1.0000 Uani .
N4 N 0.46450(10) 0.44526(8) 0.73211(4) 0.0242 1.0000 Uani .
C5 C 0.41886(11) 0.52701(10) 0.74063(5) 0.0215 1.0000 Uani .
C6 C 0.31825(11) 0.52603(10) 0.72888(5) 0.0230 1.0000 Uani .
N7 N 0.27728(9) 0.61045(8) 0.73663(4) 0.0208 1.0000 Uani .
C8 C 0.28345(11) 0.63515(10) 0.78177(5) 0.0213 1.0000 Uani .
C9 C 0.24594(11) 0.72540(10) 0.78897(5) 0.0247 1.0000 Uani .
O10 O 0.15149(8) 0.72634(8) 0.79967(4) 0.0279 1.0000 Uani .
Si11 Si 0.11259(3) 0.74559(3) 0.847712(14) 0.0274 1.0000 Uani .
C12 C 0.16852(14) 0.84320(12) 0.87201(6) 0.0358 1.0000 Uani .
C13 C 0.17221(18) 0.91837(13) 0.84131(8) 0.0505 1.0000 Uani .
C14 C 0.26339(16) 0.82917(16) 0.89142(7) 0.0463 1.0000 Uani .
C15 C 0.13663(18) 0.64831(13) 0.88070(7) 0.0456 1.0000 Uani .
C16 C 0.0872(2) 0.56873(15) 0.86353(9) 0.0679 1.0000 Uani .
C17 C 0.1171(3) 0.65888(19) 0.92818(8) 0.0755 1.0000 Uani .
C18 C -0.01127(13) 0.77245(14) 0.83890(8) 0.0452 1.0000 Uani .
C19 C -0.06598(19) 0.7731(2) 0.88056(11) 0.0715 1.0000 Uani .
C20 C -0.05923(16) 0.7179(2) 0.80575(10) 0.0634 1.0000 Uani .
C21 C 0.38269(11) 0.63256(10) 0.79703(5) 0.0214 1.0000 Uani .
C22 C 0.43085(11) 0.54837(10) 0.78691(5) 0.0231 1.0000 Uani .
O23 O 0.39208(9) 0.47993(7) 0.81073(4) 0.0315 1.0000 Uani .
O24 O 0.37726(8) 0.64157(8) 0.84189(3) 0.0256 1.0000 Uani .
C25 C 0.45951(13) 0.67141(11) 0.86139(5) 0.0300 1.0000 Uani .
C26 C 0.44532(12) 0.67015(12) 0.90814(6) 0.0316 1.0000 Uani .
C27 C 0.40989(16) 0.59811(16) 0.92771(6) 0.0445 1.0000 Uani .
C28 C 0.3978(2) 0.5962(2) 0.97090(7) 0.0690 1.0000 Uani .
C29 C 0.4214(2) 0.6660(3) 0.99508(8) 0.0843 1.0000 Uani .
C30 C 0.4564(2) 0.7380(2) 0.97622(8) 0.0704 1.0000 Uani .
C31 C 0.46922(16) 0.74074(16) 0.93261(7) 0.0461 1.0000 Uani .
C32 C 0.17975(11) 0.60794(11) 0.72400(5) 0.0252 1.0000 Uani .
C33 C 0.16516(11) 0.58891(11) 0.67779(5) 0.0268 1.0000 Uani .
C34 C 0.20586(14) 0.63753(16) 0.64656(6) 0.0433 1.0000 Uani .
C35 C 0.18881(17) 0.6197(2) 0.60432(7) 0.0635 1.0000 Uani .
C36 C 0.12934(18) 0.5557(2) 0.59307(7) 0.0610 1.0000 Uani .
C37 C 0.0874(2) 0.50796(18) 0.62384(8) 0.0596 1.0000 Uani .
C38 C 0.10641(17) 0.52400(14) 0.66596(7) 0.0458 1.0000 Uani .
C39 C 0.46658(12) 0.43656(11) 0.64637(5) 0.0289 1.0000 Uani .
C40 C 0.38931(14) 0.38557(13) 0.64373(6) 0.0373 1.0000 Uani .
C41 C 0.33762(16) 0.38746(16) 0.60733(7) 0.0472 1.0000 Uani .
C42 C 0.36288(19) 0.43787(17) 0.57312(7) 0.0538 1.0000 Uani .
C43 C 0.4413(2) 0.48720(16) 0.57658(7) 0.0563 1.0000 Uani .
C44 C 0.49308(17) 0.48744(14) 0.61289(6) 0.0437 1.0000 Uani .
C45 C 0.3067(3) 0.4382(3) 0.53343(9) 0.0841 1.0000 Uani .
S46 S 0.32950(3) 0.21653(3) 0.763635(14) 0.0321 1.0000 Uani .
O47 O 0.31663(11) 0.14180(9) 0.73829(5) 0.0425 1.0000 Uani .
O48 O 0.34243(11) 0.29822(9) 0.74349(5) 0.0422 1.0000 Uani .
N49 N 0.41777(10) 0.19943(9) 0.79269(5) 0.0299 1.0000 Uani .
C50 C 0.45638(11) 0.26840(10) 0.81898(5) 0.0269 1.0000 Uani .
C51 C 0.44720(12) 0.25041(12) 0.86607(6) 0.0306 1.0000 Uani .
N52 N 0.48404(11) 0.32335(11) 0.89031(5) 0.0364 1.0000 Uani .
C53 C 0.58090(13) 0.34186(12) 0.88100(6) 0.0324 1.0000 Uani .
C54 C 0.59462(11) 0.35263(11) 0.83357(6) 0.0291 1.0000 Uani .
C55 C 0.55657(11) 0.27873(10) 0.80798(6) 0.0260 1.0000 Uani .
O56 O 0.60019(8) 0.20030(7) 0.81830(4) 0.0295 1.0000 Uani .
O57 O 0.69024(8) 0.36069(8) 0.82632(4) 0.0333 1.0000 Uani .
C58 C 0.71267(13) 0.42457(12) 0.79624(6) 0.0343 1.0000 Uani .
C59 C 0.81365(12) 0.42351(11) 0.78845(5) 0.0284 1.0000 Uani .
C60 C 0.86510(13) 0.34970(12) 0.79407(6) 0.0348 1.0000 Uani .
C61 C 0.95677(14) 0.34850(13) 0.78430(7) 0.0392 1.0000 Uani .
C62 C 0.99886(14) 0.42160(15) 0.76928(7) 0.0454 1.0000 Uani .
C63 C 0.94852(14) 0.49547(15) 0.76404(8) 0.0464 1.0000 Uani .
C64 C 0.85650(13) 0.49689(12) 0.77404(6) 0.0363 1.0000 Uani .
C66 C 0.61086(15) 0.42607(13) 0.90165(7) 0.0397 1.0000 Uani .
O67 O 0.64862(11) 0.41523(10) 0.94228(5) 0.0456 1.0000 Uani .
Si68 Si 0.71305(4) 0.48758(4) 0.966169(18) 0.0429 1.0000 Uani .
C69 C 0.67607(18) 0.59828(16) 0.95047(10) 0.0590 1.0000 Uani .
C70 C 0.7049(2) 0.62888(17) 0.90791(11) 0.0681 1.0000 Uani .
C71 C 0.7016(3) 0.6683(3) 0.98334(15) 0.1056 1.0000 Uani .
C72 C 0.83586(16) 0.46183(17) 0.95341(9) 0.0563 1.0000 Uani .
C73 C 0.85575(19) 0.4471(2) 0.90683(11) 0.0722 1.0000 Uani .
C74 C 0.90268(19) 0.5282(2) 0.97208(12) 0.0797 1.0000 Uani .
C75 C 0.6903(2) 0.4767(4) 1.02438(10) 0.1094 1.0000 Uani .
C76 C 0.5923(3) 0.4812(3) 1.03596(11) 0.1007 1.0000 Uani .
C77 C 0.7407(5) 0.4160(4) 1.04852(14) 0.1671 1.0000 Uani .
C78 C 0.47000(17) 0.30911(16) 0.93531(7) 0.0484 1.0000 Uani .
C79 C 0.37225(18) 0.32103(18) 0.94967(8) 0.0592 1.0000 Uani .
C80 C 0.3105(2) 0.3707(2) 0.92947(12) 0.0767 1.0000 Uani .
C81 C 0.2221(3) 0.3798(3) 0.94658(16) 0.1057 1.0000 Uani .
C82 C 0.1996(3) 0.3398(4) 0.98333(18) 0.1203 1.0000 Uani .
C83 C 0.3461(3) 0.2791(3) 0.98682(10) 0.0918 1.0000 Uani .
C84 C 0.23673(12) 0.22737(11) 0.79843(6) 0.0333 1.0000 Uani .
C85 C 0.21356(14) 0.30755(12) 0.81427(8) 0.0439 1.0000 Uani .
C86 C 0.14579(15) 0.31352(14) 0.84411(10) 0.0533 1.0000 Uani .
C87 C 0.10089(14) 0.24163(15) 0.85927(8) 0.0475 1.0000 Uani .
C88 C 0.12542(15) 0.16216(13) 0.84290(7) 0.0426 1.0000 Uani .
C89 C 0.19294(15) 0.15440(12) 0.81291(7) 0.0390 1.0000 Uani .
C90 C 0.0280(2) 0.24925(19) 0.89224(11) 0.0695 1.0000 Uani .
C1 C 0.2597(4) 0.2874(4) 1.00248(15) 0.1172 1.0000 Uani .
H51 H 0.4504 0.5725 0.7237 0.0250 1.0000 Uiso R
H62 H 0.2863 0.4823 0.7454 0.0301 1.0000 Uiso R
H61 H 0.3140 0.5128 0.6988 0.0288 1.0000 Uiso R
H81 H 0.2481 0.5958 0.7997 0.0254 1.0000 Uiso R
H92 H 0.2823 0.7534 0.8118 0.0314 1.0000 Uiso R
H91 H 0.2541 0.7586 0.7623 0.0325 1.0000 Uiso R
H121 H 0.1265 0.8594 0.8952 0.0444 1.0000 Uiso R
H132 H 0.1928 0.9705 0.8553 0.0818 1.0000 Uiso R
H131 H 0.1103 0.9279 0.8293 0.0815 1.0000 Uiso R
H133 H 0.2127 0.9032 0.8176 0.0824 1.0000 Uiso R
H142 H 0.2811 0.8820 0.9063 0.0720 1.0000 Uiso R
H141 H 0.2647 0.7780 0.9100 0.0719 1.0000 Uiso R
H143 H 0.3075 0.8211 0.8679 0.0717 1.0000 Uiso R
H151 H 0.2054 0.6403 0.8782 0.0596 1.0000 Uiso R
H162 H 0.1123 0.5186 0.8789 0.1024 1.0000 Uiso R
H161 H 0.0202 0.5744 0.8693 0.1030 1.0000 Uiso R
H163 H 0.0986 0.5643 0.8325 0.1039 1.0000 Uiso R
H172 H 0.1373 0.6087 0.9427 0.1170 1.0000 Uiso R
H171 H 0.1478 0.7089 0.9396 0.1161 1.0000 Uiso R
H173 H 0.0516 0.6642 0.9304 0.1175 1.0000 Uiso R
H181 H -0.0086 0.8351 0.8284 0.0574 1.0000 Uiso R
H191 H -0.1267 0.7965 0.8732 0.1074 1.0000 Uiso R
H193 H -0.0347 0.8129 0.9008 0.1087 1.0000 Uiso R
H192 H -0.0705 0.7127 0.8905 0.1086 1.0000 Uiso R
H201 H -0.1200 0.7438 0.7994 0.0949 1.0000 Uiso R
H202 H -0.0653 0.6592 0.8183 0.0938 1.0000 Uiso R
H203 H -0.0198 0.7178 0.7805 0.0938 1.0000 Uiso R
H211 H 0.4185 0.6824 0.7841 0.0251 1.0000 Uiso R
H221 H 0.4974 0.5528 0.7930 0.0281 1.0000 Uiso R
H252 H 0.4736 0.7299 0.8507 0.0383 1.0000 Uiso R
H251 H 0.5113 0.6311 0.8537 0.0379 1.0000 Uiso R
H271 H 0.3946 0.5492 0.9107 0.0537 1.0000 Uiso R
H281 H 0.3731 0.5458 0.9846 0.0845 1.0000 Uiso R
H291 H 0.4130 0.6630 1.0252 0.1012 1.0000 Uiso R
H301 H 0.4739 0.7873 0.9932 0.0838 1.0000 Uiso R
H311 H 0.4918 0.7936 0.9205 0.0598 1.0000 Uiso R
H321 H 0.1525 0.6620 0.7300 0.0321 1.0000 Uiso R
H322 H 0.1480 0.5632 0.7405 0.0312 1.0000 Uiso R
H341 H 0.2476 0.6828 0.6541 0.0525 1.0000 Uiso R
H351 H 0.2175 0.6530 0.5819 0.0788 1.0000 Uiso R
H361 H 0.1165 0.5450 0.5634 0.0750 1.0000 Uiso R
H371 H 0.0473 0.4620 0.6163 0.0739 1.0000 Uiso R
H381 H 0.0784 0.4867 0.6865 0.0605 1.0000 Uiso R
H401 H 0.3730 0.3499 0.6663 0.0485 1.0000 Uiso R
H411 H 0.2828 0.3512 0.6054 0.0593 1.0000 Uiso R
H431 H 0.4611 0.5209 0.5533 0.0677 1.0000 Uiso R
H441 H 0.5475 0.5248 0.6151 0.0552 1.0000 Uiso R
H451 H 0.3024 0.4955 0.5216 0.1320 1.0000 Uiso R
H453 H 0.2450 0.4202 0.5418 0.1311 1.0000 Uiso R
H452 H 0.3316 0.3980 0.5139 0.1323 1.0000 Uiso R
H501 H 0.4225 0.3200 0.8119 0.0336 1.0000 Uiso R
H511 H 0.4793 0.1959 0.8726 0.0370 1.0000 Uiso R
H512 H 0.3812 0.2439 0.8728 0.0380 1.0000 Uiso R
H531 H 0.6193 0.2926 0.8914 0.0396 1.0000 Uiso R
H541 H 0.5614 0.4053 0.8239 0.0353 1.0000 Uiso R
H551 H 0.5662 0.2923 0.7776 0.0336 1.0000 Uiso R
H582 H 0.6929 0.4818 0.8067 0.0438 1.0000 Uiso R
H581 H 0.6805 0.4119 0.7692 0.0449 1.0000 Uiso R
H601 H 0.8371 0.2976 0.8051 0.0437 1.0000 Uiso R
H611 H 0.9912 0.2958 0.7876 0.0485 1.0000 Uiso R
H621 H 1.0621 0.4207 0.7613 0.0542 1.0000 Uiso R
H631 H 0.9800 0.5471 0.7534 0.0573 1.0000 Uiso R
H641 H 0.8226 0.5517 0.7716 0.0461 1.0000 Uiso R
H661 H 0.5536 0.4645 0.9039 0.0499 1.0000 Uiso R
H662 H 0.6588 0.4538 0.8830 0.0476 1.0000 Uiso R
H691 H 0.6064 0.5948 0.9490 0.0729 1.0000 Uiso R
H702 H 0.6767 0.6841 0.9041 0.1053 1.0000 Uiso R
H701 H 0.7725 0.6348 0.9087 0.1051 1.0000 Uiso R
H703 H 0.6871 0.5893 0.8857 0.1057 1.0000 Uiso R
H712 H 0.6755 0.7244 0.9743 0.1669 1.0000 Uiso R
H711 H 0.6797 0.6495 1.0114 0.1662 1.0000 Uiso R
H713 H 0.7685 0.6705 0.9834 0.1652 1.0000 Uiso R
H721 H 0.8493 0.4040 0.9659 0.0712 1.0000 Uiso R
H731 H 0.9209 0.4311 0.9051 0.1112 1.0000 Uiso R
H732 H 0.8423 0.5047 0.8922 0.1119 1.0000 Uiso R
H733 H 0.8157 0.3981 0.8972 0.1116 1.0000 Uiso R
H741 H 0.9648 0.5059 0.9665 0.1221 1.0000 Uiso R
H742 H 0.8906 0.5323 1.0033 0.1230 1.0000 Uiso R
H743 H 0.8934 0.5832 0.9562 0.1223 1.0000 Uiso R
H762 H 0.5821 0.4813 1.0668 0.1486 1.0000 Uiso R
H761 H 0.5680 0.5361 1.0238 0.1477 1.0000 Uiso R
H763 H 0.5608 0.4329 1.0220 0.1474 1.0000 Uiso R
H772 H 0.7230 0.4166 1.0780 0.2390 1.0000 Uiso R
H771 H 0.8039 0.4286 1.0437 0.2391 1.0000 Uiso R
H773 H 0.7227 0.3631 1.0338 0.2385 1.0000 Uiso R
H782 H 0.5070 0.3528 0.9512 0.0629 1.0000 Uiso R
H781 H 0.4893 0.2477 0.9434 0.0647 1.0000 Uiso R
H801 H 0.3297 0.3978 0.9043 0.0996 1.0000 Uiso R
H811 H 0.1807 0.4133 0.9342 0.1285 1.0000 Uiso R
H821 H 0.1400 0.3520 0.9947 0.1401 1.0000 Uiso R
H831 H 0.3897 0.2967 1.0086 0.1137 1.0000 Uiso R
H832 H 0.3524 0.2144 0.9809 0.1141 1.0000 Uiso R
H851 H 0.2461 0.3585 0.8032 0.0542 1.0000 Uiso R
H861 H 0.1287 0.3672 0.8557 0.0659 1.0000 Uiso R
H881 H 0.0945 0.1113 0.8534 0.0533 1.0000 Uiso R
H891 H 0.2100 0.0988 0.8030 0.0496 1.0000 Uiso R
H901 H 0.0035 0.1943 0.8985 0.1081 1.0000 Uiso R
H903 H 0.0499 0.2749 0.9183 0.1079 1.0000 Uiso R
H902 H -0.0211 0.2836 0.8815 0.1082 1.0000 Uiso R
H11 H 0.2421 0.2570 1.0283 0.1443 1.0000 Uiso R
H491 H 0.4213 0.1462 0.8035 0.0360 1.0000 Uiso R
H561 H 0.6422 0.1854 0.8004 0.0459 1.0000 Uiso R
H231 H 0.3847 0.5021 0.8347 0.0494 1.0000 Uiso R
H41 H 0.4335 0.3984 0.7383 0.0303 1.0000 Uiso R

loop_
_atom_site_aniso_label
_atom_site_aniso_U_11
_atom_site_aniso_U_22
_atom_site_aniso_U_33
_atom_site_aniso_U_23
_atom_site_aniso_U_13
_atom_site_aniso_U_12
S1 0.02404(17) 0.02060(17) 0.02831(18) -0.00349(14) 0.00291(15) 0.00290(14)
O2 0.0339(6) 0.0265(6) 0.0343(6) -0.0055(5) 0.0002(5) 0.0096(5)
O3 0.0266(6) 0.0286(6) 0.0447(7) -0.0065(5) 0.0084(5) -0.0021(5)
N4 0.0282(7) 0.0173(6) 0.0271(6) -0.0014(5) 0.0027(6) 0.0016(5)
C5 0.0241(7) 0.0185(7) 0.0220(7) -0.0018(5) 0.0017(6) 0.0013(6)
C6 0.0243(7) 0.0216(7) 0.0231(7) -0.0027(6) -0.0011(6) -0.0003(6)
N7 0.0205(6) 0.0221(6) 0.0197(6) -0.0026(5) 0.0006(5) 0.0013(5)
C8 0.0209(7) 0.0234(7) 0.0195(7) -0.0021(6) 0.0017(6) 0.0012(6)
C9 0.0220(7) 0.0266(8) 0.0255(7) -0.0032(6) 0.0025(6) 0.0033(6)
O10 0.0229(5) 0.0337(6) 0.0272(6) -0.0041(5) 0.0025(4) 0.0064(5)
Si11 0.0291(2) 0.0256(2) 0.0275(2) -0.00102(17) 0.00854(18) 0.00410(17)
C12 0.0424(10) 0.0305(9) 0.0344(9) -0.0063(7) 0.0105(8) 0.0027(8)
C13 0.0575(13) 0.0300(10) 0.0639(14) 0.0039(9) 0.0043(12) -0.0009(9)
C14 0.0452(12) 0.0550(13) 0.0386(11) -0.0113(9) 0.0005(9) -0.0005(10)
C15 0.0695(15) 0.0310(10) 0.0362(10) 0.0080(8) 0.0126(10) 0.0079(10)
C16 0.110(2) 0.0322(11) 0.0617(15) 0.0078(11) 0.0189(15) -0.0069(13)
C17 0.130(3) 0.0623(16) 0.0344(12) 0.0134(11) 0.0166(15) -0.0084(18)
C18 0.0281(9) 0.0425(11) 0.0649(14) -0.0031(10) 0.0127(9) 0.0032(8)
C19 0.0459(13) 0.0758(19) 0.093(2) -0.0130(16) 0.0395(14) 0.0007(13)
C20 0.0312(11) 0.0739(17) 0.0851(19) -0.0070(15) -0.0034(12) -0.0021(11)
C21 0.0219(7) 0.0222(7) 0.0200(7) -0.0036(5) 0.0005(6) 0.0015(6)
C22 0.0234(7) 0.0222(7) 0.0238(7) -0.0019(6) -0.0017(6) 0.0032(6)
O23 0.0441(7) 0.0252(6) 0.0253(5) 0.0035(5) 0.0023(5) 0.0045(5)
O24 0.0241(5) 0.0327(6) 0.0201(5) -0.0053(4) -0.0014(4) 0.0007(5)
C25 0.0313(9) 0.0307(8) 0.0279(8) -0.0002(6) -0.0058(7) -0.0058(7)
C26 0.0282(9) 0.0406(10) 0.0261(8) -0.0057(7) -0.0047(7) 0.0052(7)
C27 0.0461(12) 0.0595(13) 0.0280(9) 0.0004(9) -0.0002(8) -0.0063(10)
C28 0.0676(17) 0.109(2) 0.0307(11) 0.0067(13) 0.0082(11) -0.0143(17)
C29 0.0710(19) 0.156(4) 0.0255(11) -0.0176(16) 0.0039(12) -0.002(2)
C30 0.0608(16) 0.104(2) 0.0463(13) -0.0435(16) -0.0121(12) 0.0150(16)
C31 0.0436(11) 0.0528(12) 0.0420(11) -0.0192(9) -0.0110(9) 0.0082(10)
C32 0.0198(7) 0.0314(8) 0.0244(7) -0.0019(6) 0.0006(6) 0.0000(6)
C33 0.0229(7) 0.0314(8) 0.0261(8) -0.0039(6) -0.0040(6) 0.0047(6)
C34 0.0324(9) 0.0675(14) 0.0301(9) 0.0050(9) -0.0059(8) -0.0108(10)
C35 0.0406(12) 0.123(3) 0.0274(10) 0.0059(13) 0.0004(9) -0.0038(14)
C36 0.0544(14) 0.096(2) 0.0332(11) -0.0246(12) -0.0133(10) 0.0183(14)
C37 0.0757(17) 0.0561(14) 0.0470(13) -0.0145(11) -0.0272(12) -0.0056(13)
C38 0.0552(13) 0.0399(11) 0.0422(11) -0.0026(9) -0.0162(10) -0.0103(10)
C39 0.0334(8) 0.0273(8) 0.0261(8) -0.0035(6) 0.0038(7) 0.0057(7)
C40 0.0363(10) 0.0453(11) 0.0303(9) -0.0058(8) 0.0013(8) -0.0009(8)
C41 0.0398(11) 0.0620(14) 0.0399(11) -0.0149(10) -0.0066(9) 0.0066(10)
C42 0.0661(15) 0.0639(15) 0.0315(10) -0.0122(10) -0.0099(10) 0.0284(13)
C43 0.089(2) 0.0502(13) 0.0297(10) 0.0073(9) 0.0037(11) 0.0138(13)
C44 0.0590(13) 0.0391(10) 0.0330(10) 0.0023(8) 0.0083(9) 0.0018(9)
C45 0.106(3) 0.107(2) 0.0400(13) -0.0159(15) -0.0258(15) 0.046(2)
S46 0.0352(2) 0.02609(19) 0.0350(2) 0.00465(16) -0.00875(18) -0.01024(17)
O47 0.0514(9) 0.0383(7) 0.0378(7) -0.0015(6) -0.0077(6) -0.0167(6)
O48 0.0464(8) 0.0351(7) 0.0450(8) 0.0139(6) -0.0114(6) -0.0138(6)
N49 0.0317(7) 0.0205(6) 0.0375(8) -0.0009(6) -0.0055(6) -0.0039(5)
C50 0.0242(8) 0.0200(7) 0.0366(9) -0.0025(6) -0.0040(7) -0.0020(6)
C51 0.0261(8) 0.0289(8) 0.0368(9) -0.0043(7) 0.0040(7) -0.0058(7)
N52 0.0306(8) 0.0419(9) 0.0368(8) -0.0103(7) 0.0032(7) -0.0081(7)
C53 0.0286(9) 0.0310(9) 0.0376(10) -0.0026(7) -0.0012(7) -0.0045(7)
C54 0.0208(8) 0.0259(8) 0.0405(9) -0.0003(7) -0.0010(7) -0.0027(6)
C55 0.0243(8) 0.0236(7) 0.0302(8) 0.0015(6) -0.0005(6) 0.0009(6)
O56 0.0298(6) 0.0251(6) 0.0337(6) 0.0021(5) 0.0063(5) 0.0060(5)
O57 0.0218(6) 0.0345(6) 0.0435(7) 0.0095(5) -0.0014(5) -0.0045(5)
C58 0.0287(9) 0.0313(9) 0.0430(10) 0.0072(7) -0.0025(7) -0.0038(7)
C59 0.0264(8) 0.0325(9) 0.0262(8) -0.0010(7) -0.0024(6) -0.0028(7)
C60 0.0348(9) 0.0282(8) 0.0413(10) -0.0008(7) -0.0036(8) -0.0033(7)
C61 0.0356(10) 0.0365(10) 0.0456(11) -0.0006(8) 0.0003(8) 0.0065(8)
C62 0.0288(9) 0.0522(12) 0.0551(13) 0.0069(10) 0.0100(9) 0.0037(9)
C63 0.0344(10) 0.0434(11) 0.0614(13) 0.0157(10) 0.0103(10) -0.0026(8)
C64 0.0331(9) 0.0311(9) 0.0446(10) 0.0066(8) 0.0041(8) -0.0012(7)
C66 0.0404(10) 0.0350(10) 0.0437(10) -0.0026(8) -0.0077(9) -0.0075(8)
O67 0.0447(8) 0.0467(8) 0.0454(8) -0.0008(6) -0.0074(7) -0.0142(7)
Si68 0.0333(3) 0.0579(3) 0.0376(3) -0.0068(2) -0.0045(2) -0.0133(3)
C69 0.0440(13) 0.0519(13) 0.0811(18) -0.0259(13) -0.0063(12) -0.0077(11)
C70 0.0617(16) 0.0408(13) 0.102(2) -0.0028(14) -0.0143(16) -0.0073(12)
C71 0.103(3) 0.079(2) 0.134(4) -0.065(2) -0.009(3) -0.017(2)
C72 0.0348(11) 0.0599(14) 0.0743(16) 0.0083(12) -0.0091(11) -0.0052(10)
C73 0.0422(14) 0.084(2) 0.090(2) -0.0048(17) 0.0111(14) 0.0086(13)
C74 0.0409(14) 0.094(2) 0.104(2) 0.0145(19) -0.0264(15) -0.0207(14)
C75 0.062(2) 0.220(5) 0.0462(15) 0.007(2) -0.0045(14) -0.036(3)
C76 0.083(2) 0.164(4) 0.0555(17) -0.030(2) 0.0240(17) -0.033(3)
C77 0.246(7) 0.184(5) 0.071(2) 0.052(3) 0.053(4) 0.135(5)
C78 0.0490(12) 0.0578(13) 0.0384(11) -0.0067(9) 0.0065(10) -0.0160(11)
C79 0.0489(14) 0.0704(16) 0.0583(14) -0.0406(13) 0.0198(12) -0.0266(12)
C80 0.0610(18) 0.079(2) 0.090(2) -0.0312(18) 0.0200(17) -0.0109(16)
C81 0.061(2) 0.119(3) 0.136(4) -0.056(3) 0.013(2) -0.004(2)
C82 0.089(3) 0.146(4) 0.126(4) -0.083(4) 0.072(3) -0.036(3)
C83 0.103(3) 0.114(3) 0.0584(17) -0.0431(18) 0.0363(17) -0.060(2)
C84 0.0307(9) 0.0274(8) 0.0418(10) 0.0088(7) -0.0129(7) -0.0042(7)
C85 0.0300(9) 0.0255(9) 0.0760(15) 0.0082(9) -0.0052(10) -0.0023(7)
C86 0.0349(11) 0.0326(10) 0.0923(19) -0.0039(11) 0.0013(12) 0.0071(8)
C87 0.0317(10) 0.0421(11) 0.0688(14) 0.0023(10) -0.0035(10) 0.0010(9)
C88 0.0441(11) 0.0333(10) 0.0503(12) 0.0062(8) 0.0015(9) -0.0081(8)
C89 0.0476(11) 0.0268(9) 0.0426(10) 0.0022(8) -0.0049(9) -0.0078(8)
C90 0.0492(14) 0.0601(16) 0.099(2) -0.0044(15) 0.0197(15) 0.0046(13)
C1 0.124(4) 0.134(4) 0.094(3) -0.067(3) 0.069(3) -0.073(3)

loop_
_atom_type_symbol
_atom_type_scat_dispersion_real
_atom_type_scat_dispersion_imag
_atom_type_scat_Cromer_Mann_a1
_atom_type_scat_Cromer_Mann_b1
_atom_type_scat_Cromer_Mann_a2
_atom_type_scat_Cromer_Mann_b2
_atom_type_scat_Cromer_Mann_a3
_atom_type_scat_Cromer_Mann_b3
_atom_type_scat_Cromer_Mann_a4
_atom_type_scat_Cromer_Mann_b4
_atom_type_scat_Cromer_Mann_c
_atom_type_scat_source
C 0.0181 0.0091 2.3100 20.8439 1.0200 10.2075 1.5886 0.5687 0.8650 51.6512 0.2156 'International Tables Vol C 4.2.6.8 and 6.1.1.4'
H 0.0000 0.0000 0.4930 10.5109 0.3229 26.1257 0.1402 3.1424 0.0408 57.7998 0.0030 'International Tables Vol C 4.2.6.8 and 6.1.1.4'
N 0.0311 0.0180 12.2126 0.0057 3.1322 9.8933 2.0125 28.9975 1.1663 0.5826 -11.5290 'International Tables Vol C 4.2.6.8 and 6.1.1.4'
O 0.0492 0.0322 3.0485 13.2771 2.2868 5.7011 1.5463 0.3239 0.8670 32.9089 0.2508 'International Tables Vol C 4.2.6.8 and 6.1.1.4'
Si 0.2541 0.3302 6.2915 2.4386 3.0353 32.3337 1.9891 0.6785 1.5410 81.6937 1.1407 'International Tables Vol C 4.2.6.8 and 6.1.1.4'
S 0.3331 0.5567 6.9053 1.4679 5.2034 22.2151 1.4379 0.2536 1.5863 56.1720 0.8669 'International Tables Vol C 4.2.6.8 and 6.1.1.4'

loop_
_geom_angle_atom_site_label_1
_geom_angle_atom_site_label_2
_geom_angle_atom_site_label_3
_geom_angle
_geom_angle_publ_flag
O2 S1 O3 119.36(8) yes
O2 S1 N4 105.59(7) yes
O3 S1 N4 108.26(7) yes
O2 S1 C39 108.48(8) yes
O3 S1 C39 107.05(8) yes
N4 S1 C39 107.61(8) yes
S1 N4 C5 121.19(11) yes
S1 N4 H41 114.0 no
C5 N4 H41 116.5 no
N4 C5 C6 112.86(13) yes
N4 C5 C22 108.50(13) yes
C6 C5 C22 110.60(13) yes
N4 C5 H51 107.9 no
C6 C5 H51 108.9 no
C22 C5 H51 107.9 no
C5 C6 N7 110.26(12) yes
C5 C6 H62 109.8 no
N7 C6 H62 109.9 no
C5 C6 H61 107.6 no
N7 C6 H61 109.1 no
H62 C6 H61 110.1 no
C6 N7 C8 111.66(12) yes
C6 N7 C32 108.95(12) yes
C8 N7 C32 108.98(12) yes
N7 C8 C9 111.18(12) yes
N7 C8 C21 110.80(12) yes
C9 C8 C21 108.54(13) yes
N7 C8 H81 111.2 no
C9 C8 H81 107.4 no
C21 C8 H81 107.5 no
C8 C9 O10 113.21(13) yes
C8 C9 H92 108.7 no
O10 C9 H92 109.9 no
C8 C9 H91 108.0 no
O10 C9 H91 108.2 no
H92 C9 H91 108.8 no
C9 O10 Si11 123.77(10) yes
O10 Si11 C12 111.81(8) yes
O10 Si11 C15 107.53(8) yes
C12 Si11 C15 110.07(10) yes
O10 Si11 C18 103.66(9) yes
C12 Si11 C18 107.35(9) yes
C15 Si11 C18 116.32(11) yes
Si11 C12 C13 112.02(15) yes
Si11 C12 C14 116.10(14) yes
C13 C12 C14 109.46(19) yes
Si11 C12 H121 103.8 no
C13 C12 H121 107.5 no
C14 C12 H121 107.5 no
C12 C13 H132 111.4 no
C12 C13 H131 109.0 no
H132 C13 H131 109.3 no
C12 C13 H133 108.8 no
H132 C13 H133 111.1 no
H131 C13 H133 107.1 no
C12 C14 H142 108.1 no
C12 C14 H141 111.7 no
H142 C14 H141 112.6 no
C12 C14 H143 107.8 no
H142 C14 H143 107.1 no
H141 C14 H143 109.3 no
Si11 C15 C16 111.59(18) yes
Si11 C15 C17 114.99(17) yes
C16 C15 C17 110.2(2) yes
Si11 C15 H151 104.0 no
C16 C15 H151 109.9 no
C17 C15 H151 105.8 no
C15 C16 H162 106.8 no
C15 C16 H161 109.0 no
H162 C16 H161 110.1 no
C15 C16 H163 109.0 no
H162 C16 H163 111.4 no
H161 C16 H163 110.4 no
C15 C17 H172 109.0 no
C15 C17 H171 111.3 no
H172 C17 H171 109.6 no
C15 C17 H173 105.3 no
H172 C17 H173 110.1 no
H171 C17 H173 111.4 no
Si11 C18 C19 112.02(19) yes
Si11 C18 C20 114.98(16) yes
C19 C18 C20 110.7(2) yes
Si11 C18 H181 102.8 no
C19 C18 H181 106.8 no
C20 C18 H181 108.8 no
C18 C19 H191 105.5 no
C18 C19 H193 108.3 no
H191 C19 H193 109.5 no
C18 C19 H192 107.3 no
H191 C19 H192 111.3 no
H193 C19 H192 114.4 no
C18 C20 H201 108.9 no
C18 C20 H202 106.1 no
H201 C20 H202 111.7 no
C18 C20 H203 106.9 no
H201 C20 H203 111.1 no
H202 C20 H203 111.9 no
C8 C21 C22 113.27(13) yes
C8 C21 O24 104.96(12) yes
C22 C21 O24 108.62(12) yes
C8 C21 H211 109.9 no
C22 C21 H211 109.5 no
O24 C21 H211 110.5 no
C21 C22 C5 109.86(12) yes
C21 C22 O23 110.47(13) yes
C5 C22 O23 107.55(13) yes
C21 C22 H221 110.6 no
C5 C22 H221 108.5 no
O23 C22 H221 109.8 no
C22 O23 H231 102.8 no
C21 O24 C25 114.45(12) yes
O24 C25 C26 107.82(14) yes
O24 C25 H252 109.0 no
C26 C25 H252 112.2 no
O24 C25 H251 108.9 no
C26 C25 H251 109.5 no
H252 C25 H251 109.3 no
C25 C26 C27 120.41(17) yes
C25 C26 C31 120.42(19) yes
C27 C26 C31 119.16(19) yes
C26 C27 C28 120.6(2) yes
C26 C27 H271 118.8 no
C28 C27 H271 120.6 no
C27 C28 C29 120.2(3) yes
C27 C28 H281 120.7 no
C29 C28 H281 119.1 no
C28 C29 C30 120.0(2) yes
C28 C29 H291 118.8 no
C30 C29 H291 121.2 no
C29 C30 C31 120.4(3) yes
C29 C30 H301 120.4 no
C31 C30 H301 119.2 no
C30 C31 C26 119.6(3) yes
C30 C31 H311 117.8 no
C26 C31 H311 122.6 no
N7 C32 C33 113.78(13) yes
N7 C32 H321 109.1 no
C33 C32 H321 108.0 no
N7 C32 H322 109.2 no
C33 C32 H322 108.0 no
H321 C32 H322 108.8 no
C32 C33 C34 121.70(16) yes
C32 C33 C38 119.73(17) yes
C34 C33 C38 118.50(17) yes
C33 C34 C35 120.1(2) yes
C33 C34 H341 119.9 no
C35 C34 H341 119.9 no
C34 C35 C36 120.7(2) yes
C34 C35 H351 121.2 no
C36 C35 H351 118.1 no
C35 C36 C37 119.6(2) yes
C35 C36 H361 119.9 no
C37 C36 H361 120.5 no
C36 C37 C38 119.8(2) yes
C36 C37 H371 120.2 no
C38 C37 H371 120.0 no
C37 C38 C33 121.2(2) yes
C37 C38 H381 117.0 no
C33 C38 H381 121.7 no
S1 C39 C40 119.30(14) yes
S1 C39 C44 119.81(16) yes
C40 C39 C44 120.88(18) yes
C39 C40 C41 119.1(2) yes
C39 C40 H401 120.2 no
C41 C40 H401 120.7 no
C40 C41 C42 121.2(2) yes
C40 C41 H411 119.1 no
C42 C41 H411 119.7 no
C41 C42 C43 118.2(2) yes
C41 C42 C45 120.6(3) yes
C43 C42 C45 121.2(3) yes
C42 C43 C44 121.6(2) yes
C42 C43 H431 119.8 no
C44 C43 H431 118.6 no
C39 C44 C43 119.0(2) yes
C39 C44 H441 120.7 no
C43 C44 H441 120.2 no
C42 C45 H451 111.1 no
C42 C45 H453 106.0 no
H451 C45 H453 107.9 no
C42 C45 H452 109.5 no
H451 C45 H452 112.3 no
H453 C45 H452 109.8 no
O47 S46 O48 119.44(9) yes
O47 S46 N49 106.99(9) yes
O48 S46 N49 107.16(8) yes
O47 S46 C84 109.21(9) yes
O48 S46 C84 107.15(9) yes
N49 S46 C84 106.15(8) yes
S46 N49 C50 120.70(12) yes
S46 N49 H491 114.6 no
C50 N49 H491 115.9 no
N49 C50 C51 112.65(14) yes
N49 C50 C55 108.61(14) yes
C51 C50 C55 109.25(14) yes
N49 C50 H501 106.1 no
C51 C50 H501 109.5 no
C55 C50 H501 110.6 no
C50 C51 N52 109.60(14) yes
C50 C51 H511 108.6 no
N52 C51 H511 112.3 no
C50 C51 H512 108.2 no
N52 C51 H512 108.8 no
H511 C51 H512 109.2 no
C51 N52 C53 113.46(14) yes
C51 N52 C78 109.88(16) yes
C53 N52 C78 111.13(16) yes
N52 C53 C54 110.16(15) yes
N52 C53 C66 110.95(16) yes
C54 C53 C66 106.76(15) yes
N52 C53 H531 108.7 no
C54 C53 H531 109.5 no
C66 C53 H531 110.7 no
C53 C54 C55 113.25(14) yes
C53 C54 O57 107.34(14) yes
C55 C54 O57 110.02(14) yes
C53 C54 H541 109.1 no
C55 C54 H541 106.3 no
O57 C54 H541 110.8 no
C50 C55 C54 108.29(13) yes
C50 C55 O56 106.92(13) yes
C54 C55 O56 111.55(13) yes
C50 C55 H551 112.5 no
C54 C55 H551 107.6 no
O56 C55 H551 110.0 no
C55 O56 H561 113.6 no
C54 O57 C58 113.47(13) yes
O57 C58 C59 109.36(15) yes
O57 C58 H582 109.9 no
C59 C58 H582 110.6 no
O57 C58 H581 109.1 no
C59 C58 H581 108.9 no
H582 C58 H581 109.0 no
C58 C59 C60 121.57(16) yes
C58 C59 C64 119.53(16) yes
C60 C59 C64 118.87(17) yes
C59 C60 C61 120.77(18) yes
C59 C60 H601 120.6 no
C61 C60 H601 118.7 no
C60 C61 C62 120.08(19) yes
C60 C61 H611 119.5 no
C62 C61 H611 120.4 no
C61 C62 C63 119.56(18) yes
C61 C62 H621 120.6 no
C63 C62 H621 119.8 no
C62 C63 C64 120.43(19) yes
C62 C63 H631 118.3 no
C64 C63 H631 121.3 no
C63 C64 C59 120.27(19) yes
C63 C64 H641 118.9 no
C59 C64 H641 120.9 no
C53 C66 O67 113.51(16) yes
C53 C66 H661 107.1 no
O67 C66 H661 108.9 no
C53 C66 H662 108.4 no
O67 C66 H662 108.1 no
H661 C66 H662 110.8 no
C66 O67 Si68 123.99(13) yes
O67 Si68 C69 109.99(10) yes
O67 Si68 C72 107.49(11) yes
C69 Si68 C72 114.47(12) yes
O67 Si68 C75 106.60(15) yes
C69 Si68 C75 106.9(2) yes
C72 Si68 C75 111.09(15) yes
Si68 C69 C70 116.90(19) yes
Si68 C69 C71 113.6(3) yes
C70 C69 C71 108.2(3) yes
Si68 C69 H691 104.6 no
C70 C69 H691 105.0 no
C71 C69 H691 107.9 no
C69 C70 H702 106.3 no
C69 C70 H701 106.7 no
H702 C70 H701 110.3 no
C69 C70 H703 112.0 no
H702 C70 H703 111.2 no
H701 C70 H703 110.1 no
C69 C71 H712 109.5 no
C69 C71 H711 108.4 no
H712 C71 H711 113.2 no
C69 C71 H713 105.3 no
H712 C71 H713 110.7 no
H711 C71 H713 109.5 no
Si68 C72 C73 114.99(18) yes
Si68 C72 C74 112.3(2) yes
C73 C72 C74 110.6(3) yes
Si68 C72 H721 107.1 no
C73 C72 H721 102.0 no
C74 C72 H721 109.1 no
C72 C73 H731 106.1 no
C72 C73 H732 105.5 no
H731 C73 H732 112.4 no
C72 C73 H733 107.2 no
H731 C73 H733 110.7 no
H732 C73 H733 114.4 no
C72 C74 H741 106.2 no
C72 C74 H742 107.9 no
H741 C74 H742 111.0 no
C72 C74 H743 107.2 no
H741 C74 H743 109.6 no
H742 C74 H743 114.5 no
Si68 C75 C76 114.2(3) yes
Si68 C75 C77 119.6(3) yes
C76 C75 C77 113.6(4) yes
C75 C76 H762 113.1 no
C75 C76 H761 106.8 no
H762 C76 H761 108.9 no
C75 C76 H763 107.8 no
H762 C76 H763 111.8 no
H761 C76 H763 108.3 no
C75 C77 H772 111.9 no
C75 C77 H771 106.2 no
H772 C77 H771 114.3 no
C75 C77 H773 99.4 no
H772 C77 H773 113.1 no
H771 C77 H773 110.7 no
N52 C78 C79 114.1(2) yes
N52 C78 H782 108.0 no
C79 C78 H782 106.0 no
N52 C78 H781 110.2 no
C79 C78 H781 107.4 no
H782 C78 H781 111.0 no
C78 C79 C80 124.1(3) yes
C78 C79 C83 117.0(3) yes
C80 C79 C83 118.9(3) yes
C79 C80 C81 119.3(4) yes
C79 C80 H801 117.2 no
C81 C80 H801 123.5 no
C80 C81 C82 120.3(5) yes
C80 C81 H811 120.9 no
C82 C81 H811 118.8 no
C81 C82 C1 120.4(4) yes
C81 C82 H821 116.6 no
C1 C82 H821 123.0 no
C79 C83 C1 121.0(5) yes
C79 C83 H831 106.4 no
C1 C83 H831 108.7 no
C79 C83 H832 106.2 no
C1 C83 H832 104.1 no
H831 C83 H832 110.2 no
S46 C84 C85 120.11(15) yes
S46 C84 C89 119.11(16) yes
C85 C84 C89 120.50(19) yes
C84 C85 C86 119.06(19) yes
C84 C85 H851 118.5 no
C86 C85 H851 122.4 no
C85 C86 C87 121.8(2) yes
C85 C86 H861 121.2 no
C87 C86 H861 117.1 no
C86 C87 C88 118.0(2) yes
C86 C87 C90 121.0(2) yes
C88 C87 C90 121.0(2) yes
C87 C88 C89 121.41(19) yes
C87 C88 H881 118.6 no
C89 C88 H881 120.0 no
C84 C89 C88 119.26(19) yes
C84 C89 H891 121.1 no
C88 C89 H891 119.6 no
C87 C90 H901 110.0 no
C87 C90 H903 112.9 no
H901 C90 H903 108.6 no
C87 C90 H902 109.3 no
H901 C90 H902 107.2 no
H903 C90 H902 108.7 no
C83 C1 C82 120.0(5) yes
C83 C1 H11 120.1 no
C82 C1 H11 119.8 no

loop_
_geom_bond_atom_site_label_1
_geom_bond_atom_site_label_2
_geom_bond_distance
_geom_bond_publ_flag
S1 O2 1.4340(12) yes
S1 O3 1.4336(13) yes
S1 N4 1.6079(14) yes
S1 C39 1.7633(18) yes
N4 C5 1.4665(19) yes
N4 H41 0.883 no
C5 C6 1.521(2) yes
C5 C22 1.515(2) yes
C5 H51 1.003 no
C6 N7 1.4694(19) yes
C6 H62 0.979 no
C6 H61 0.977 no
N7 C8 1.4853(18) yes
N7 C32 1.485(2) yes
C8 C9 1.530(2) yes
C8 C21 1.534(2) yes
C8 H81 0.984 no
C9 O10 1.4257(19) yes
C9 H92 1.000 no
C9 H91 1.000 no
O10 Si11 1.6542(12) yes
Si11 C12 1.895(2) yes
Si11 C15 1.878(2) yes
Si11 C18 1.884(2) yes
C12 C13 1.526(3) yes
C12 C14 1.537(3) yes
C12 H121 0.993 no
C13 H132 0.975 no
C13 H131 0.995 no
C13 H133 0.986 no
C14 H142 0.986 no
C14 H141 0.993 no
C14 H143 0.996 no
C15 C16 1.538(4) yes
C15 C17 1.541(3) yes
C15 H151 1.018 no
C16 H162 0.992 no
C16 H161 1.002 no
C16 H163 0.999 no
C17 H172 0.957 no
C17 H171 0.971 no
C17 H173 0.967 no
C18 C19 1.546(3) yes
C18 C20 1.525(4) yes
C18 H181 1.034 no
C19 H191 0.990 no
C19 H193 1.004 no
C19 H192 0.997 no
C20 H201 0.998 no
C20 H202 1.004 no
C20 H203 0.988 no
C21 C22 1.526(2) yes
C21 O24 1.4315(18) yes
C21 H211 1.023 no
C22 O23 1.427(2) yes
C22 H221 0.997 no
O23 H231 0.842 no
O24 C25 1.433(2) yes
C25 C26 1.497(2) yes
C25 H252 0.996 no
C25 H251 1.015 no
C26 C27 1.386(3) yes
C26 C31 1.393(3) yes
C27 C28 1.382(3) yes
C27 H271 0.962 no
C28 C29 1.376(5) yes
C28 H281 0.970 no
C29 C30 1.374(5) yes
C29 H291 0.963 no
C30 C31 1.396(4) yes
C30 H301 0.973 no
C31 H311 0.969 no
C32 C33 1.510(2) yes
C32 H321 0.953 no
C32 H322 0.991 no
C33 C34 1.383(3) yes
C33 C38 1.382(3) yes
C34 C35 1.391(3) yes
C34 H341 0.964 no
C35 C36 1.374(4) yes
C35 H351 0.976 no
C36 C37 1.373(4) yes
C36 H361 0.973 no
C37 C38 1.387(3) yes
C37 H371 0.958 no
C38 H381 0.965 no
C39 C40 1.387(3) yes
C39 C44 1.382(3) yes
C40 C41 1.381(3) yes
C40 H401 0.939 no
C41 C42 1.391(4) yes
C41 H411 0.985 no
C42 C43 1.388(4) yes
C42 C45 1.504(3) yes
C43 C44 1.379(3) yes
C43 H431 0.953 no
C44 H441 0.991 no
C45 H451 0.973 no
C45 H453 0.984 no
C45 H452 0.954 no
S46 O47 1.4297(14) yes
S46 O48 1.4393(13) yes
S46 N49 1.6108(16) yes
S46 C84 1.760(2) yes
N49 C50 1.475(2) yes
N49 H491 0.901 no
C50 C51 1.525(2) yes
C50 C55 1.518(2) yes
C50 H501 0.974 no
C51 N52 1.477(2) yes
C51 H511 0.993 no
C51 H512 0.996 no
N52 C53 1.479(2) yes
N52 C78 1.459(3) yes
C53 C54 1.527(3) yes
C53 C66 1.533(3) yes
C53 H531 1.009 no
C54 C55 1.517(2) yes
C54 O57 1.426(2) yes
C54 H541 1.003 no
C55 O56 1.4200(19) yes
C55 H551 0.998 no
O56 H561 0.868 no
O57 C58 1.419(2) yes
C58 C59 1.501(2) yes
C58 H582 0.996 no
C58 H581 0.998 no
C59 C60 1.389(3) yes
C59 C64 1.384(3) yes
C60 C61 1.379(3) yes
C60 H601 0.976 no
C61 C62 1.382(3) yes
C61 H611 0.972 no
C62 C63 1.379(3) yes
C62 H621 0.961 no
C63 C64 1.386(3) yes
C63 H631 0.989 no
C64 H641 0.992 no
C66 O67 1.413(2) yes
C66 H661 1.035 no
C66 H662 1.015 no
O67 Si68 1.6562(15) yes
Si68 C69 1.879(3) yes
Si68 C72 1.889(3) yes
Si68 C75 1.884(3) yes
C69 C70 1.493(4) yes
C69 C71 1.557(4) yes
C69 H691 1.023 no
C70 H702 0.964 no
C70 H701 0.996 no
C70 H703 0.974 no
C71 H712 0.997 no
C71 H711 0.990 no
C71 H713 0.982 no
C72 C73 1.523(4) yes
C72 C74 1.544(4) yes
C72 H721 1.006 no
C73 H731 0.988 no
C73 H732 1.031 no
C73 H733 1.012 no
C74 H741 0.990 no
C74 H742 1.007 no
C74 H743 1.005 no
C75 C76 1.483(5) yes
C75 C77 1.425(6) yes
C76 H762 0.988 no
C76 H761 1.005 no
C76 H763 0.989 no
C77 H772 0.970 no
C77 H771 0.960 no
C77 H773 0.985 no
C78 C79 1.515(3) yes
C78 H782 1.006 no
C78 H781 1.032 no
C79 C80 1.353(5) yes
C79 C83 1.402(4) yes
C80 C81 1.413(5) yes
C80 H801 0.947 no
C81 C82 1.362(7) yes
C81 H811 0.892 no
C82 C1 1.348(8) yes
C82 H821 0.965 no
C83 C1 1.366(6) yes
C83 H831 0.981 no
C83 H832 1.032 no
C84 C85 1.391(3) yes
C84 C89 1.386(3) yes
C85 C86 1.375(4) yes
C85 H851 0.991 no
C86 C87 1.387(3) yes
C86 H861 0.949 no
C87 C88 1.393(3) yes
C87 C90 1.500(4) yes
C88 C89 1.378(3) yes
C88 H881 0.973 no
C89 H891 0.956 no
C90 H901 0.952 no
C90 H903 0.974 no
C90 H902 0.960 no
C1 H11 0.980 no

loop_
_geom_hbond_atom_site_label_D
_geom_hbond_atom_site_label_H
_geom_hbond_atom_site_label_A
_geom_hbond_site_symmetry_A
_geom_hbond_angle_DHA
_geom_hbond_distance_DH
_geom_hbond_distance_HA
_geom_hbond_distance_DA
_geom_hbond_publ_flag
C5 H51 O56 3_656 135.26(5) 1.003 2.511 3.301(4) yes
C25 H252 O2 3_656 147.09(5) 0.996 2.512 3.392(4) yes
C32 H321 O10 . 123.41(5) 0.953 2.428 3.058(4) yes
C34 H341 O56 3_656 139.43(7) 0.964 2.413 3.208(4) yes
C50 H501 O23 . 155.26(5) 0.974 2.537 3.445(4) yes
C64 H641 O47 3_656 154.72(6) 0.992 2.500 3.423(4) yes
C78 H782 O67 . 135.16(7) 1.006 2.312 3.107(4) yes
N49 H491 O3 3_646 159.95(5) 0.901 2.176 3.038(4) yes
O56 H561 N7 3_646 160.41(5) 0.868 2.036 2.869(4) yes
O23 H231 O24 . 120.60(4) 0.842 2.193 2.719(4) yes
N4 H41 O48 . 168.09(5) 0.883 2.064 2.934(4) yes
